data_1533267
loop_
_publ_author_name
'Yartys', V.A.'
'Ouladdiaf, B.'
'Isnard, O.'
'Khyzhun, O.Yu.'
'Buschow, K.H.J.'

_publ_section_title
;
 Hydrogen induced antiferromagnetism in the Kondo semimetal Ce Ni Sn
;
_journal_name_full 'Journal of Alloys Compd.'
_journal_page_first 62
_journal_page_last 65
_journal_volume 359
_journal_year 2003
_chemical_formula_sum 'Ce D Ni Sn'
_chemical_name_systematic 'Ce Ni Sn D'
_space_group_IT_number 33
_symmetry_space_group_name_Hall 'P 2c -2n'
_symmetry_space_group_name_H-M 'P n a 21'
_cell_angle_alpha 90
_cell_angle_beta 90
_cell_angle_gamma 90
_cell_formula_units_Z 4
_cell_length_a 7.238
_cell_length_b 8.446
_cell_length_c 4.398
_cell_volume 268.859
_citation_journal_id_ASTM JALCEU
_cod_data_source_file Yartys_JALCEU_2003_66.cif
_cod_data_source_block D1Ce1Ni1Sn1
_cod_original_cell_volume 268.8592
_cod_original_formula_sum 'D1 Ce1 Ni1 Sn1'
_cod_database_code 1533267

loop_
_symmetry_equiv_pos_as_xyz
x,y,z
-x,-y,z+1/2
-x+1/2,y+1/2,z+1/2
x+1/2,-y+1/2,z

loop_
_atom_site_label
_atom_site_type_symbol
_atom_site_fract_x
_atom_site_fract_y
_atom_site_fract_z
_atom_site_occupancy
_atom_site_U_iso_or_equiv
Ni1 Ni 0.7868 0.8999 0.233 1 0.0
D1 D 0.4325 0.0757 0.768 1 0.0
Sn1 Sn 0.6729 0.5753 0.259 1 0.0
Ce1 Ce 0.01 0.3063 0.211 1 0.0
